data_2021661
loop_
_publ_author_name
'Xue, Ya-Li'
'Zhang, Ai-Yun'
'Han, Xiao-Yang'
'Cui, Xiao-Qi'
'Deng, Ling'
'Zhou, Yi-Xiang'
'Yu, Ya-Ping'
'Zhao, Dan'

_publ_section_title
;
 K~3~Eu~5~(PO~4~)~6~: hydrothermal synthesis, crystal structure and
 photoluminescence properties
;
_journal_coeditor_code YP3185
_journal_issue 7
_journal_name_full 'Acta Crystallographica Section C'
_journal_page_first
;
;
_journal_paper_doi 10.1107/S2053229619007794
_journal_volume 75
_journal_year 2019
_chemical_formula_iupac 'K3 Eu5 (P O4)6'
_chemical_formula_sum 'Eu5 K3 O24 P6'
_chemical_formula_weight 1446.92
_chemical_name_systematic
;
Tripotassium pentaeuropium hexaphosphate
;
_space_group_crystal_system monoclinic
_space_group_IT_number 15
_space_group_name_Hall '-C 2yc'
_space_group_name_H-M_alt 'C 1 2/c 1'
_symmetry_space_group_name_Hall '-C 2yc'
_symmetry_space_group_name_H-M 'C 1 2/c 1'
_audit_creation_method SHELXL-2017/1
_cell_angle_alpha 90
_cell_angle_beta 114.4470(10)
_cell_angle_gamma 90
_cell_formula_units_Z 4
_cell_length_a 17.4950(11)
_cell_length_b 6.9483(4)
_cell_length_c 18.1452(12)
_cell_measurement_reflns_used 1295
_cell_measurement_temperature 296(2)
_cell_measurement_theta_max 24.87
_cell_measurement_theta_min 2.03
_cell_volume 2008.0(2)
_computing_cell_refinement
;
APEX2 (Bruker, 2017)
;
_computing_data_collection
;
APEX2 (Bruker, 2017)
;
_computing_data_reduction
;
APEX2 (Bruker, 2017)
;
_computing_molecular_graphics
;
;
_computing_publication_material
;
SHELXL2017 (Sheldrick, 2015b)
;
_computing_structure_refinement
;
SHELXL2017 (Sheldrick, 2015b)
;
_computing_structure_solution
;
SHELXT2017 (Sheldrick, 2015a)
;
_diffrn_ambient_temperature 296(2)
_diffrn_detector_area_resol_mean 83.33
_diffrn_measured_fraction_theta_full 0.999
_diffrn_measured_fraction_theta_max 0.982
_diffrn_measurement_device_type 'Bruker APEXII CCD'
_diffrn_measurement_method '\w scans'
_diffrn_radiation_type MoK\a
_diffrn_radiation_wavelength 0.71073
_diffrn_reflns_av_R_equivalents 0.0312
_diffrn_reflns_av_unetI/netI 0.0387
_diffrn_reflns_limit_h_max 23
_diffrn_reflns_limit_h_min -19
_diffrn_reflns_limit_k_max 7
_diffrn_reflns_limit_k_min -9
_diffrn_reflns_limit_l_max 23
_diffrn_reflns_limit_l_min -23
_diffrn_reflns_number 6490
_diffrn_reflns_theta_full 25.242
_diffrn_reflns_theta_max 28.313
_diffrn_reflns_theta_min 2.466
_exptl_absorpt_coefficient_mu 16.612
_exptl_absorpt_correction_T_max 0.413
_exptl_absorpt_correction_T_min 0.085
_exptl_absorpt_correction_type multi-scan
_exptl_absorpt_process_details
;
SADABS (Bruker, 2017)
;
_exptl_crystal_colour colorless
_exptl_crystal_density_diffrn 4.786
_exptl_crystal_description block
_exptl_crystal_F_000 2616
_exptl_crystal_size_max 0.200
_exptl_crystal_size_mid 0.150
_exptl_crystal_size_min 0.150
_refine_diff_density_max 1.131
_refine_diff_density_min -1.472
_refine_ls_extinction_coef 0.00040(2)
_refine_ls_extinction_expression Fc^*^=kFc[1+0.001xFc^2^\l^3^/sin(2\q)]^-1/4^
_refine_ls_extinction_method
;
SHELXL2017 (Sheldrick, 2015b)
;
_refine_ls_goodness_of_fit_ref 1.014
_refine_ls_hydrogen_treatment undef
_refine_ls_matrix_type full
_refine_ls_number_parameters 174
_refine_ls_number_reflns 2460
_refine_ls_number_restraints 0
_refine_ls_restrained_S_all 1.014
_refine_ls_R_factor_all 0.0321
_refine_ls_R_factor_gt 0.0256
_refine_ls_shift/su_max 0.001
_refine_ls_shift/su_mean 0.000
_refine_ls_structure_factor_coef Fsqd
_refine_ls_weighting_details 'w=1/[\s^2^(Fo^2^)+(0.0270P)^2^] where P=(Fo^2^+2Fc^2^)/3'
_refine_ls_weighting_scheme calc
_refine_ls_wR_factor_gt 0.0588
_refine_ls_wR_factor_ref 0.0620
_reflns_number_gt 2117
_reflns_number_total 2460
_reflns_threshold_expression 'I > 2\s(I)'
_cod_data_source_file yp3185sup1.cif
_cod_data_source_block I
_cod_database_code 2021661
_shelx_space_group_comment
;
The symmetry employed for this shelxl refinement is uniquely defined
by the following loop, which should always be used as a source of
symmetry information in preference to the above space-group names.
They are only intended as comments.
;
_shelx_estimated_absorpt_t_min 0.136
_shelx_estimated_absorpt_t_max 0.190

loop_
_space_group_symop_operation_xyz
'x, y, z'
'-x, y, -z+1/2'
'x+1/2, y+1/2, z'
'-x+1/2, y+1/2, -z+1/2'
'-x, -y, -z'
'x, -y, z-1/2'
'-x+1/2, -y+1/2, -z'
'x+1/2, -y+1/2, z-1/2'

loop_
_atom_site_type_symbol
_atom_site_label
_atom_site_fract_x
_atom_site_fract_y
_atom_site_fract_z
_atom_site_U_iso_or_equiv
_atom_site_adp_type
_atom_site_calc_flag
_atom_site_occupancy
K K1 -0.07658(9) 0.09710(19) -0.07467(8) 0.0177(3) Uani d 1
K K2 0.000000 -0.1711(3) 0.250000 0.0477(8) Uani d 1
Eu Eu1 0.000000 0.36450(5) 0.250000 0.00466(10) Uani d 1
Eu Eu2 0.14403(2) 0.58607(4) 0.48109(2) 0.00453(9) Uani d 1
Eu Eu3 0.22012(2) 0.12515(4) 0.29233(2) 0.00454(9) Uani d 1
P P1 0.20791(9) 0.61898(19) 0.34185(8) 0.0042(3) Uani d 1
P P2 0.13583(9) 0.08484(19) 0.41326(8) 0.0041(3) Uani d 1
P P3 0.07312(8) 0.4036(2) 0.11707(7) 0.0039(3) Uani d 1
O O1 0.1227(2) 0.2509(6) 0.4603(2) 0.0095(8) Uani d 1
O O2 0.0975(2) -0.1012(5) 0.4269(2) 0.0099(8) Uani d 1
O O3 0.0928(2) 0.1276(5) 0.3200(2) 0.0064(8) Uani d 1
O O4 0.2286(2) 0.0676(5) 0.4260(2) 0.0068(8) Uani d 1
O O5 0.2554(2) 0.4596(5) 0.3180(2) 0.0080(8) Uani d 1
O O6 0.1207(2) 0.5480(5) 0.3297(2) 0.0068(8) Uani d 1
O O7 0.2538(2) 0.6711(5) 0.4307(2) 0.0066(8) Uani d 1
O O8 0.1999(2) 0.7859(5) 0.2837(2) 0.0082(8) Uani d 1
O O9 0.0997(2) 0.2527(6) 0.1859(2) 0.0087(8) Uani d 1
O O10 0.0048(2) 0.5229(5) 0.1291(2) 0.0072(8) Uani d 1
O O11 0.1462(2) 0.5361(5) 0.1234(2) 0.0091(8) Uani d 1
O O12 0.0475(2) 0.3043(5) 0.0357(2) 0.0070(8) Uani d 1

loop_
_atom_site_aniso_label
_atom_site_aniso_U_11
_atom_site_aniso_U_22
_atom_site_aniso_U_33
_atom_site_aniso_U_12
_atom_site_aniso_U_13
_atom_site_aniso_U_23
K1 0.0158(7) 0.0120(7) 0.0187(7) 0.0032(5) 0.0007(5) -0.0042(5)
K2 0.0331(14) 0.0055(11) 0.0623(17) 0.000 -0.0225(12) 0.000
Eu1 0.00403(19) 0.00320(19) 0.00728(19) 0.000 0.00288(15) 0.000
Eu2 0.00473(15) 0.00307(15) 0.00693(15) 0.00021(10) 0.00355(11) 0.00003(9)
Eu3 0.00474(15) 0.00313(15) 0.00682(15) 0.00011(10) 0.00344(11) 0.00051(9)
P1 0.0052(7) 0.0028(7) 0.0067(7) -0.0015(5) 0.0047(6) -0.0005(5)
P2 0.0045(7) 0.0026(7) 0.0068(6) 0.0009(5) 0.0040(5) 0.0015(5)
P3 0.0023(7) 0.0053(7) 0.0048(7) 0.0005(5) 0.0021(6) 0.0001(5)
O1 0.011(2) 0.005(2) 0.012(2) 0.0020(16) 0.0049(16) -0.0043(15)
O2 0.008(2) 0.003(2) 0.019(2) -0.0006(15) 0.0063(17) 0.0021(15)
O3 0.0067(19) 0.0059(19) 0.0057(18) -0.0013(15) 0.0018(15) 0.0003(14)
O4 0.0074(19) 0.0041(19) 0.011(2) -0.0011(15) 0.0054(16) 0.0011(15)
O5 0.011(2) 0.005(2) 0.010(2) -0.0002(16) 0.0077(16) 0.0011(15)
O6 0.0066(19) 0.0042(19) 0.012(2) 0.0003(15) 0.0060(16) 0.0009(15)
O7 0.0064(19) 0.0065(19) 0.0079(18) 0.0010(15) 0.0038(15) -0.0021(15)
O8 0.010(2) 0.004(2) 0.012(2) -0.0007(16) 0.0070(16) 0.0014(15)
O9 0.009(2) 0.008(2) 0.011(2) 0.0036(16) 0.0063(16) 0.0031(15)
O10 0.0051(19) 0.010(2) 0.010(2) 0.0011(15) 0.0064(15) -0.0008(15)
O11 0.0058(19) 0.010(2) 0.012(2) -0.0043(16) 0.0039(16) -0.0008(16)
O12 0.008(2) 0.0048(19) 0.0100(19) 0.0014(15) 0.0055(15) 0.0006(15)

loop_
_atom_type_symbol
_atom_type_description
_atom_type_scat_dispersion_real
_atom_type_scat_dispersion_imag
_atom_type_scat_source
O O 0.0106 0.0060 'International Tables Vol C Tables 4.2.6.8 and 6.1.1.4'
P P 0.1023 0.0942 'International Tables Vol C Tables 4.2.6.8 and 6.1.1.4'
K K 0.2009 0.2494 'International Tables Vol C Tables 4.2.6.8 and 6.1.1.4'
Eu Eu -0.1578 3.6682 'International Tables Vol C Tables 4.2.6.8 and 6.1.1.4'

loop_
_geom_angle_atom_site_label_1
_geom_angle_atom_site_label_2
_geom_angle_atom_site_label_3
_geom_angle
_geom_angle_publ_flag
O7 P1 O6 106.7(2) y
O7 P1 O8 114.1(2) y
O6 P1 O8 110.0(2) y
O7 P1 O5 111.0(2) y
O6 P1 O5 110.4(2) y
O8 P1 O5 104.8(2) y
O1 P2 O2 112.2(2) y
O1 P2 O4 111.8(2) y
O2 P2 O4 114.5(2) y
O1 P2 O3 110.3(2) y
O2 P2 O3 106.8(2) y
O4 P2 O3 100.5(2) y
O12 P3 O11 104.2(2) y
O12 P3 O10 116.6(2) y
O11 P3 O10 109.6(2) y
O12 P3 O9 110.2(2) y
O11 P3 O9 112.4(2) y
O10 P3 O9 104.0(2) y

loop_
_geom_bond_atom_site_label_1
_geom_bond_atom_site_label_2
_geom_bond_site_symmetry_2
_geom_bond_distance
_geom_bond_publ_flag
K1 O12 . 2.683(4) y
K1 O1 2 2.736(4) y
K1 O5 8_455 2.801(4) y
K1 O11 5_565 2.806(4) y
K1 O12 5 2.871(4) y
K1 O2 6 3.034(4) y
K1 O9 5 3.077(4) y
K1 O2 2 3.168(4) y
K1 O10 5_565 3.248(4) n
K2 O3 . 2.617(4) y
K2 O3 2 2.617(4) y
K2 O6 2_545 2.798(4) y
K2 O6 1_545 2.798(4) y
K2 O2 2 2.986(4) y
K2 O2 . 2.986(4) y
K2 O10 1_545 3.080(4) y
K2 O10 2_545 3.080(4) y
K2 O8 2_545 3.305(4) n
K2 O8 1_545 3.305(4) n
Eu1 O3 . 2.291(4) y
Eu1 O3 2 2.291(4) y
Eu1 O6 . 2.376(4) y
Eu1 O6 2 2.376(4) y
Eu1 O10 2 2.486(4) y
Eu1 O10 . 2.486(4) y
Eu1 O9 2 2.585(3) y
Eu1 O9 . 2.585(3) y
Eu2 O1 . 2.364(4) y
Eu2 O2 1_565 2.385(4) y
Eu2 O12 6_566 2.409(3) y
Eu2 O4 7_556 2.416(4) y
Eu2 O7 7_566 2.497(4) y
Eu2 O7 . 2.515(3) y
Eu2 O10 2 2.581(4) y
Eu2 O6 . 2.618(3) y
Eu2 O11 6_566 2.703(4) y
Eu3 O11 4_545 2.287(4) y
Eu3 O9 . 2.363(4) y
Eu3 O8 1_545 2.379(4) y
Eu3 O5 . 2.400(4) y
Eu3 O4 . 2.402(3) y
Eu3 O3 . 2.478(4) y
Eu3 O5 4_545 2.495(3) y
Eu3 O8 4_545 2.590(3) y
P1 O7 . 1.518(4) y
P1 O6 . 1.531(4) y
P1 O8 . 1.535(4) y
P1 O5 . 1.550(4) y
P2 O1 . 1.508(4) y
P2 O2 . 1.523(4) y
P2 O4 . 1.547(4) y
P2 O3 . 1.570(4) y
P3 O12 . 1.519(4) y
P3 O11 . 1.541(4) y
P3 O10 . 1.543(4) y
P3 O9 . 1.548(4) y

_cod_database_fobs_code 2021661
